data_2211736
loop_
_publ_author_name
'Li, Zong-Xiao'
'Zhang, Xin-Li'

_publ_section_title 4-[(2-Methoxybenzylidene)amino]-1,5-dimethyl-2-phenyl-1<i>H</i>-pyrazolidin-3(2<i>H</i>)-one
_journal_coeditor_code BI2117
_journal_issue 1
_journal_name_full 'Acta Crystallographica Section E'
_journal_page_first o357
_journal_page_last o358
_journal_paper_doi 10.1107/S1600536806054171
_journal_volume 63
_journal_year 2007
_chemical_formula_iupac 'C19 H19 N3 O2'
_chemical_formula_moiety 'C19 H19 N3 O2'
_chemical_formula_sum 'C19 H19 N3 O2'
_chemical_formula_weight 321.37
_chemical_name_systematic 4-[(2-Methoxybenzylidene)amino]-1,5-dimethyl-2-phenyl-1H-pyrazolidin-3(2H)-one
_space_group_IT_number 19
_symmetry_cell_setting orthorhombic
_symmetry_space_group_name_Hall 'P 2ac 2ab'
_symmetry_space_group_name_H-M 'P 21 21 21'
_atom_sites_solution_hydrogens geom
_atom_sites_solution_primary direct
_atom_sites_solution_secondary difmap
_audit_creation_method SHELXL-97
_cell_angle_alpha 90.00
_cell_angle_beta 90.00
_cell_angle_gamma 90.00
_cell_formula_units_Z 4
_cell_length_a 6.841(3)
_cell_length_b 14.021(6)
_cell_length_c 17.886(8)
_cell_measurement_reflns_used 1484
_cell_measurement_temperature 298(2)
_cell_measurement_theta_max 21.828
_cell_measurement_theta_min 2.702
_cell_volume 1715.6(13)
_computing_cell_refinement 'SAINT (Bruker, 2001)'
_computing_data_collection 'SMART (Bruker, 1998)'
_computing_data_reduction SAINT
_computing_molecular_graphics 'SHELXTL (Bruker, 2001)'
_computing_publication_material SHELXTL
_computing_structure_refinement 'SHELXL97 (Sheldrick, 1997)'
_computing_structure_solution 'SHELXS97 (Sheldrick, 1997)'
_diffrn_ambient_temperature 298(2)
_diffrn_measured_fraction_theta_full 1.000
_diffrn_measured_fraction_theta_max 1.000
_diffrn_measurement_device_type 'Bruker SMART CCD'
_diffrn_measurement_method '\f and \w'
_diffrn_radiation_monochromator graphite
_diffrn_radiation_source 'fine-focus sealed tube'
_diffrn_radiation_type MoK\a
_diffrn_radiation_wavelength 0.71073
_diffrn_reflns_av_R_equivalents 0.0512
_diffrn_reflns_av_sigmaI/netI 0.0637
_diffrn_reflns_limit_h_max 7
_diffrn_reflns_limit_h_min -8
_diffrn_reflns_limit_k_max 16
_diffrn_reflns_limit_k_min -16
_diffrn_reflns_limit_l_max 13
_diffrn_reflns_limit_l_min -21
_diffrn_reflns_number 8948
_diffrn_reflns_theta_full 25.01
_diffrn_reflns_theta_max 25.01
_diffrn_reflns_theta_min 1.85
_diffrn_standards_number 0
_exptl_absorpt_coefficient_mu 0.083
_exptl_absorpt_correction_T_max 0.9902
_exptl_absorpt_correction_T_min 0.9614
_exptl_absorpt_correction_type multi-scan
_exptl_absorpt_process_details '(SADABS; Sheldrick, 1996)'
_exptl_crystal_colour yellow
_exptl_crystal_density_diffrn 1.244
_exptl_crystal_density_method 'not measured'
_exptl_crystal_description block
_exptl_crystal_F_000 680
_exptl_crystal_size_max 0.48
_exptl_crystal_size_mid 0.32
_exptl_crystal_size_min 0.12
_refine_diff_density_max 0.128
_refine_diff_density_min -0.132
_refine_ls_extinction_method none
_refine_ls_goodness_of_fit_ref 1.006
_refine_ls_hydrogen_treatment constr
_refine_ls_matrix_type full
_refine_ls_number_parameters 220
_refine_ls_number_reflns 1761
_refine_ls_number_restraints 0
_refine_ls_restrained_S_all 1.006
_refine_ls_R_factor_all 0.0891
_refine_ls_R_factor_gt 0.0392
_refine_ls_shift/su_max 0.000
_refine_ls_shift/su_mean 0.000
_refine_ls_structure_factor_coef Fsqd
_refine_ls_weighting_details 'calc w=1/[\s^2^(Fo^2^)+(0.0269P)^2^+0.4536P] where P=(Fo^2^+2Fc^2^)/3'
_refine_ls_weighting_scheme calc
_refine_ls_wR_factor_gt 0.0753
_refine_ls_wR_factor_ref 0.0959
_reflns_number_gt 1081
_reflns_number_total 1761
_reflns_threshold_expression I>2\s(I)
_cod_data_source_file bi2117.cif
_cod_data_source_block I
_cod_database_code 2211736
_cod_database_fobs_code 2211736

loop_
_symmetry_equiv_pos_as_xyz
'x, y, z'
'-x+1/2, -y, z+1/2'
'-x, y+1/2, -z+1/2'
'x+1/2, -y+1/2, -z'

loop_
_atom_site_type_symbol
_atom_site_label
_atom_site_fract_x
_atom_site_fract_y
_atom_site_fract_z
_atom_site_U_iso_or_equiv
_atom_site_adp_type
_atom_site_calc_flag
_atom_site_refinement_flags
_atom_site_occupancy
N N1 -0.0054(4) 0.4880(2) 0.03294(16) 0.0556(8) Uani d . 1
N N2 -0.1758(4) 0.4385(2) 0.01076(16) 0.0556(8) Uani d . 1
N N3 0.0170(5) 0.26648(19) 0.13701(16) 0.0520(8) Uani d . 1
O O1 0.2640(4) 0.45152(17) 0.10595(14) 0.0661(8) Uani d . 1
O O2 0.5231(4) 0.24268(19) 0.24855(15) 0.0723(8) Uani d . 1
C C1 0.0999(6) 0.4304(2) 0.0830(2) 0.0508(10) Uani d . 1
C C2 -0.0216(5) 0.3487(2) 0.09611(18) 0.0456(9) Uani d . 1
C C3 -0.1871(5) 0.3584(2) 0.0539(2) 0.0486(9) Uani d . 1
C C4 -0.3431(5) 0.4977(3) -0.0100(2) 0.0769(13) Uani d . 1
H H4A -0.4478 0.4576 -0.0271 0.115 Uiso calc R 1
H H4B -0.3057 0.5406 -0.0493 0.115 Uiso calc R 1
H H4C -0.3857 0.5336 0.0326 0.115 Uiso calc R 1
C C5 -0.3600(5) 0.2954(3) 0.0509(2) 0.0717(12) Uani d . 1
H H5A -0.3344 0.2383 0.0788 0.108 Uiso calc R 1
H H5B -0.3876 0.2792 -0.0002 0.108 Uiso calc R 1
H H5C -0.4705 0.3279 0.0721 0.108 Uiso calc R 1
C C6 0.1777(6) 0.2586(2) 0.1731(2) 0.0510(9) Uani d . 1
H H6 0.2641 0.3098 0.1741 0.061 Uiso calc R 1
C C7 0.2282(5) 0.1715(3) 0.2125(2) 0.0508(10) Uani d . 1
C C8 0.4051(6) 0.1641(3) 0.2509(2) 0.0568(10) Uani d . 1
C C9 0.4540(6) 0.0814(3) 0.2893(2) 0.0675(12) Uani d . 1
H H9 0.5713 0.0775 0.3154 0.081 Uiso calc R 1
C C10 0.3272(7) 0.0054(3) 0.2882(2) 0.0795(13) Uani d . 1
H H10 0.3610 -0.0508 0.3127 0.095 Uiso calc R 1
C C11 0.1519(7) 0.0113(3) 0.2517(2) 0.0781(13) Uani d . 1
H H11 0.0656 -0.0400 0.2527 0.094 Uiso calc R 1
C C12 0.1034(6) 0.0931(3) 0.2134(2) 0.0660(11) Uani d . 1
H H12 -0.0146 0.0961 0.1877 0.079 Uiso calc R 1
C C13 0.6883(6) 0.2465(3) 0.2968(3) 0.0920(15) Uani d . 1
H H13A 0.6470 0.2359 0.3474 0.138 Uiso calc R 1
H H13B 0.7490 0.3080 0.2929 0.138 Uiso calc R 1
H H13C 0.7802 0.1980 0.2826 0.138 Uiso calc R 1
C C14 0.0883(5) 0.5496(3) -0.0192(2) 0.0546(10) Uani d . 1
C C15 0.0874(6) 0.5304(3) -0.0948(2) 0.0720(12) Uani d . 1
H H15 0.0225 0.4773 -0.1135 0.086 Uiso calc R 1
C C16 0.1854(8) 0.5920(4) -0.1421(3) 0.0973(16) Uani d . 1
H H16 0.1835 0.5812 -0.1934 0.117 Uiso calc R 1
C C17 0.2856(7) 0.6690(4) -0.1140(4) 0.107(2) Uani d . 1
H H17 0.3541 0.7090 -0.1461 0.128 Uiso calc R 1
C C18 0.2845(8) 0.6868(3) -0.0390(3) 0.0976(18) Uani d . 1
H H18 0.3511 0.7395 -0.0202 0.117 Uiso calc R 1
C C19 0.1849(6) 0.6270(3) 0.0092(3) 0.0734(12) Uani d . 1
H H19 0.1836 0.6392 0.0603 0.088 Uiso calc R 1

loop_
_atom_site_aniso_label
_atom_site_aniso_U_11
_atom_site_aniso_U_22
_atom_site_aniso_U_33
_atom_site_aniso_U_12
_atom_site_aniso_U_13
_atom_site_aniso_U_23
N1 0.0411(17) 0.0626(18) 0.063(2) 0.0002(17) -0.0141(17) 0.0094(17)
N2 0.0404(18) 0.070(2) 0.056(2) 0.0017(17) -0.0113(17) 0.0035(18)
N3 0.0529(19) 0.0488(18) 0.0544(18) 0.0066(17) -0.0019(18) -0.0016(15)
O1 0.0461(16) 0.0685(16) 0.0835(19) -0.0045(14) -0.0220(15) 0.0099(16)
O2 0.0611(17) 0.0758(18) 0.0800(19) -0.0018(17) -0.0181(16) 0.0173(16)
C1 0.042(2) 0.055(2) 0.055(2) 0.009(2) -0.008(2) -0.002(2)
C2 0.042(2) 0.048(2) 0.047(2) 0.0043(19) -0.003(2) -0.0050(18)
C3 0.042(2) 0.054(2) 0.049(2) 0.002(2) -0.001(2) -0.006(2)
C4 0.049(2) 0.096(3) 0.086(3) 0.019(2) -0.015(2) 0.020(3)
C5 0.057(3) 0.086(3) 0.072(3) -0.018(2) -0.008(2) -0.005(2)
C6 0.050(2) 0.051(2) 0.052(2) 0.007(2) -0.003(2) 0.0027(19)
C7 0.055(3) 0.048(2) 0.049(2) 0.007(2) 0.000(2) 0.0004(19)
C8 0.059(3) 0.055(2) 0.057(2) 0.010(2) 0.005(2) 0.006(2)
C9 0.074(3) 0.069(3) 0.059(2) 0.013(3) -0.002(2) 0.009(2)
C10 0.094(4) 0.064(3) 0.081(3) 0.014(3) -0.001(3) 0.020(3)
C11 0.089(3) 0.059(3) 0.087(3) -0.006(3) -0.002(3) 0.015(3)
C12 0.072(3) 0.061(2) 0.065(3) 0.001(2) 0.000(3) 0.007(2)
C13 0.061(3) 0.098(3) 0.117(4) -0.002(3) -0.030(3) 0.023(3)
C14 0.042(2) 0.054(2) 0.068(3) 0.005(2) -0.009(2) 0.013(2)
C15 0.065(3) 0.084(3) 0.067(3) -0.002(3) -0.007(2) 0.012(3)
C16 0.071(3) 0.134(4) 0.087(4) -0.004(4) 0.001(3) 0.045(4)
C17 0.066(4) 0.113(4) 0.141(6) -0.012(3) -0.009(4) 0.065(4)
C18 0.085(4) 0.075(3) 0.133(5) -0.014(3) -0.028(4) 0.034(4)
C19 0.071(3) 0.060(2) 0.089(3) -0.004(2) -0.016(3) 0.009(3)

loop_
_atom_type_symbol
_atom_type_description
_atom_type_scat_dispersion_real
_atom_type_scat_dispersion_imag
_atom_type_scat_source
C C 0.0033 0.0000 'International Tables Vol C Tables 4.2.6.8 and 6.1.1.4'
H H 0.0000 0.0000 'International Tables Vol C Tables 4.2.6.8 and 6.1.1.4'
N N 0.0061 0.0000 'International Tables Vol C Tables 4.2.6.8 and 6.1.1.4'
O O 0.0106 0.0000 'International Tables Vol C Tables 4.2.6.8 and 6.1.1.4'

loop_
_geom_angle_atom_site_label_1
_geom_angle_atom_site_label_2
_geom_angle_atom_site_label_3
_geom_angle
C1 N1 N2 108.6(3)
C1 N1 C14 122.4(3)
N2 N1 C14 119.0(3)
C3 N2 N1 107.0(3)
C3 N2 C4 124.5(3)
N1 N2 C4 116.0(3)
C6 N3 C2 120.0(3)
C8 O2 C13 118.7(3)
O1 C1 N1 122.8(3)
O1 C1 C2 131.7(4)
N1 C1 C2 105.4(3)
C3 C2 N3 122.0(3)
C3 C2 C1 108.1(3)
N3 C2 C1 129.7(3)
N2 C3 C2 110.2(3)
N2 C3 C5 121.1(3)
C2 C3 C5 128.6(3)
N2 C4 H4A 109.5
N2 C4 H4B 109.5
H4A C4 H4B 109.5
N2 C4 H4C 109.5
H4A C4 H4C 109.5
H4B C4 H4C 109.5
C3 C5 H5A 109.5
C3 C5 H5B 109.5
H5A C5 H5B 109.5
C3 C5 H5C 109.5
H5A C5 H5C 109.5
H5B C5 H5C 109.5
N3 C6 C7 121.4(4)
N3 C6 H6 119.3
C7 C6 H6 119.3
C12 C7 C8 117.9(4)
C12 C7 C6 121.6(3)
C8 C7 C6 120.5(4)
O2 C8 C9 123.1(4)
O2 C8 C7 115.9(3)
C9 C8 C7 121.0(4)
C10 C9 C8 119.2(4)
C10 C9 H9 120.4
C8 C9 H9 120.4
C11 C10 C9 120.9(4)
C11 C10 H10 119.6
C9 C10 H10 119.6
C10 C11 C12 119.9(4)
C10 C11 H11 120.1
C12 C11 H11 120.1
C11 C12 C7 121.1(4)
C11 C12 H12 119.4
C7 C12 H12 119.4
O2 C13 H13A 109.5
O2 C13 H13B 109.5
H13A C13 H13B 109.5
O2 C13 H13C 109.5
H13A C13 H13C 109.5
H13B C13 H13C 109.5
C19 C14 C15 121.3(4)
C19 C14 N1 117.1(4)
C15 C14 N1 121.5(4)
C14 C15 C16 118.4(4)
C14 C15 H15 120.8
C16 C15 H15 120.8
C17 C16 C15 120.6(5)
C17 C16 H16 119.7
C15 C16 H16 119.7
C18 C17 C16 120.1(5)
C18 C17 H17 120.0
C16 C17 H17 120.0
C17 C18 C19 120.2(5)
C17 C18 H18 119.9
C19 C18 H18 119.9
C14 C19 C18 119.3(4)
C14 C19 H19 120.4
C18 C19 H19 120.4

loop_
_geom_bond_atom_site_label_1
_geom_bond_atom_site_label_2
_geom_bond_distance
N1 C1 1.405(4)
N1 N2 1.413(4)
N1 C14 1.423(4)
N2 C3 1.365(4)
N2 C4 1.462(4)
N3 C6 1.280(4)
N3 C2 1.391(4)
O1 C1 1.231(4)
O2 C8 1.367(4)
O2 C13 1.423(4)
C1 C2 1.435(5)
C2 C3 1.368(4)
C3 C5 1.477(5)
C4 H4A 0.960
C4 H4B 0.960
C4 H4C 0.960
C5 H5A 0.960
C5 H5B 0.960
C5 H5C 0.960
C6 C7 1.452(5)
C6 H6 0.930
C7 C12 1.392(5)
C7 C8 1.395(5)
C8 C9 1.388(5)
C9 C10 1.375(5)
C9 H9 0.930
C10 C11 1.368(5)
C10 H10 0.930
C11 C12 1.377(5)
C11 H11 0.930
C12 H12 0.930
C13 H13A 0.960
C13 H13B 0.960
C13 H13C 0.960
C14 C19 1.367(5)
C14 C15 1.379(5)
C15 C16 1.382(5)
C15 H15 0.930
C16 C17 1.373(6)
C16 H16 0.930
C17 C18 1.364(7)
C17 H17 0.930
C18 C19 1.382(6)
C18 H18 0.930
C19 H19 0.930

loop_
_geom_torsion_atom_site_label_1
_geom_torsion_atom_site_label_2
_geom_torsion_atom_site_label_3
_geom_torsion_atom_site_label_4
_geom_torsion
C1 N1 N2 C3 7.8(4)
C14 N1 N2 C3 154.3(3)
C1 N1 N2 C4 151.7(3)
C14 N1 N2 C4 -61.8(4)
N2 N1 C1 O1 172.9(3)
C14 N1 C1 O1 27.7(5)
N2 N1 C1 C2 -5.6(4)
C14 N1 C1 C2 -150.7(3)
C6 N3 C2 C3 176.8(3)
C6 N3 C2 C1 3.9(5)
O1 C1 C2 C3 -176.9(4)
N1 C1 C2 C3 1.4(4)
O1 C1 C2 N3 -3.2(7)
N1 C1 C2 N3 175.1(3)
N1 N2 C3 C2 -7.0(4)
C4 N2 C3 C2 -147.1(3)
N1 N2 C3 C5 173.3(3)
C4 N2 C3 C5 33.2(5)
N3 C2 C3 N2 -170.8(3)
C1 C2 C3 N2 3.5(4)
N3 C2 C3 C5 9.0(6)
C1 C2 C3 C5 -176.7(4)
C2 N3 C6 C7 -176.1(3)
N3 C6 C7 C12 -0.6(6)
N3 C6 C7 C8 179.4(3)
C13 O2 C8 C9 -10.4(6)
C13 O2 C8 C7 169.1(4)
C12 C7 C8 O2 179.9(3)
C6 C7 C8 O2 0.0(5)
C12 C7 C8 C9 -0.6(6)
C6 C7 C8 C9 179.5(4)
O2 C8 C9 C10 -179.5(4)
C7 C8 C9 C10 1.0(6)
C8 C9 C10 C11 -1.8(7)
C9 C10 C11 C12 2.0(7)
C10 C11 C12 C7 -1.5(7)
C8 C7 C12 C11 0.8(6)
C6 C7 C12 C11 -179.3(4)
C1 N1 C14 C19 -68.7(5)
N2 N1 C14 C19 149.6(3)
C1 N1 C14 C15 109.1(4)
N2 N1 C14 C15 -32.6(5)
C19 C14 C15 C16 -0.7(6)
N1 C14 C15 C16 -178.4(3)
C14 C15 C16 C17 1.7(7)
C15 C16 C17 C18 -1.8(8)
C16 C17 C18 C19 0.8(8)
C15 C14 C19 C18 -0.3(6)
N1 C14 C19 C18 177.5(4)
C17 C18 C19 C14 0.2(7)

loop_
_cod_related_entry_id
_cod_related_entry_database
_cod_related_entry_code
1 ChemSpider 30655132
